data_2211375
loop_
_publ_author_name
'Chen, Xin'
'Yu, Ming'

_publ_section_title
;(<i>E</i>)-2-Methoxy-<i>N</i>'-[3-(4-methylphenylsulfonyloxy)benzylidene]benzohydrazide
 acetic acid solvate
;
_journal_coeditor_code EZ2048
_journal_issue 12
_journal_name_full 'Acta Crystallographica Section E'
_journal_page_first o5722
_journal_page_last o5723
_journal_paper_doi 10.1107/S1600536806048847
_journal_volume 62
_journal_year 2006
_chemical_formula_iupac 'C22 H20 N2 O5 S, C2 H4 O2'
_chemical_formula_moiety 'C22 H20 N2 O5 S, C2 H4 O2'
_chemical_formula_sum 'C24 H24 N2 O7 S'
_chemical_formula_weight 484.52
_chemical_name_systematic
;
(E)-2-Methoxy-N'-[3-(4-methylphenylsulfonyloxy)benzylidene]benzohydrazide
acetic acid solvate
;
_space_group_IT_number 2
_symmetry_cell_setting triclinic
_symmetry_space_group_name_Hall '-P 1'
_symmetry_space_group_name_H-M 'P -1'
_atom_sites_solution_hydrogens geom
_atom_sites_solution_primary direct
_atom_sites_solution_secondary difmap
_audit_creation_method SHELXL-97
_cell_angle_alpha 92.368(3)
_cell_angle_beta 102.547(3)
_cell_angle_gamma 95.484(3)
_cell_formula_units_Z 2
_cell_length_a 8.2869(15)
_cell_length_b 8.9350(16)
_cell_length_c 16.375(3)
_cell_measurement_reflns_used 2924
_cell_measurement_temperature 294(2)
_cell_measurement_theta_max 26.3
_cell_measurement_theta_min 2.3
_cell_volume 1175.7(4)
_computing_cell_refinement 'SAINT (Bruker, 1999)'
_computing_data_collection 'SMART (Bruker, 1999)'
_computing_data_reduction SAINT
_computing_molecular_graphics 'SHELXTL (Sheldrick, 1997b)'
_computing_publication_material SHELXTL
_computing_structure_refinement 'SHELXL97 (Sheldrick, 1997a)'
_computing_structure_solution 'SHELXS97 (Sheldrick, 1997a)'
_diffrn_ambient_temperature 294(2)
_diffrn_measured_fraction_theta_full 0.992
_diffrn_measured_fraction_theta_max 0.992
_diffrn_measurement_device_type 'Bruker SMART APEX CCD area-detector'
_diffrn_measurement_method '\f and \w'
_diffrn_radiation_monochromator graphite
_diffrn_radiation_source 'fine-focus sealed tube'
_diffrn_radiation_type MoK\a
_diffrn_radiation_wavelength 0.71073
_diffrn_reflns_av_R_equivalents 0.015
_diffrn_reflns_av_sigmaI/netI 0.029
_diffrn_reflns_limit_h_max 9
_diffrn_reflns_limit_h_min -6
_diffrn_reflns_limit_k_max 10
_diffrn_reflns_limit_k_min -10
_diffrn_reflns_limit_l_max 19
_diffrn_reflns_limit_l_min -19
_diffrn_reflns_number 6010
_diffrn_reflns_theta_full 25.0
_diffrn_reflns_theta_max 25.0
_diffrn_reflns_theta_min 2.3
_diffrn_standards_number 0
_exptl_absorpt_coefficient_mu 0.185
_exptl_absorpt_correction_T_max 0.964
_exptl_absorpt_correction_T_min 0.938
_exptl_absorpt_correction_type multi-scan
_exptl_absorpt_process_details '(SADABS; Sheldrick, 1996)'
_exptl_crystal_colour colorless
_exptl_crystal_density_diffrn 1.369
_exptl_crystal_density_method 'not measured'
_exptl_crystal_description block
_exptl_crystal_F_000 508
_exptl_crystal_size_max 0.26
_exptl_crystal_size_mid 0.24
_exptl_crystal_size_min 0.20
_refine_diff_density_max 0.55
_refine_diff_density_min -0.35
_refine_ls_extinction_method none
_refine_ls_goodness_of_fit_ref 1.07
_refine_ls_hydrogen_treatment constr
_refine_ls_matrix_type full
_refine_ls_number_parameters 310
_refine_ls_number_reflns 4118
_refine_ls_number_restraints 25
_refine_ls_restrained_S_all 1.09
_refine_ls_R_factor_all 0.067
_refine_ls_R_factor_gt 0.049
_refine_ls_shift/su_max 0.002
_refine_ls_shift/su_mean 0.000
_refine_ls_structure_factor_coef Fsqd
_refine_ls_weighting_details 'calc w=1/[\s^2^(Fo^2^)+(0.0825P)^2^+0.3853P] where P=(Fo^2^+2Fc^2^)/3'
_refine_ls_weighting_scheme calc
_refine_ls_wR_factor_gt 0.137
_refine_ls_wR_factor_ref 0.154
_reflns_number_gt 3137
_reflns_number_total 4118
_reflns_threshold_expression I>2\s(I)
_cod_data_source_file ez2048.cif
_cod_data_source_block I
_cod_depositor_comments
;
The following automatic conversions were performed:
'_symmetry_cell_setting' value 'Triclinic' changed to 'triclinic'
according to '/home/saulius/struct/CIF-dictionaries/cif_core.dic'
dictionary named 'cif_core.dic' version 2.4.1 from 2010-06-29.

Automatic conversion script
Id: cif_fix_enum 1527 2010-12-29 10:47:43Z saulius 

The following automatic conversions were performed:

'_symmetry_cell_setting' value 'Triclinic' changed to 'triclinic'
according to /home/saulius/struct/CIF-dictionaries/cif_core.dic
dictionary named 'cif_core.dic' version 2.4.1 from 2010-06-29.

Automatic conversion script
Id: cif_fix_values 1715 2011-07-08 13:25:40Z adriana 
;
_cod_database_code 2211375
_cod_database_fobs_code 2211375

loop_
_symmetry_equiv_pos_as_xyz
'x, y, z'
'-x, -y, -z'

loop_
_atom_site_type_symbol
_atom_site_label
_atom_site_fract_x
_atom_site_fract_y
_atom_site_fract_z
_atom_site_U_iso_or_equiv
_atom_site_adp_type
_atom_site_calc_flag
_atom_site_refinement_flags
_atom_site_occupancy
S S1 0.33616(9) 0.04243(7) 0.34497(4) 0.0488(2) Uani d . 1
O O1 0.3888(3) -0.0939(2) 0.37652(14) 0.0713(6) Uani d . 1
O O2 0.2697(3) 0.0512(2) 0.25817(11) 0.0630(5) Uani d . 1
O O3 0.5016(2) 0.15627(18) 0.37247(10) 0.0470(4) Uani d . 1
O O4 0.7596(3) 0.2151(2) 0.01613(12) 0.0684(6) Uani d . 1
O O5 0.7832(3) 0.6614(2) -0.04283(11) 0.0591(5) Uani d . 1
N N1 0.6521(3) 0.4015(2) 0.12001(13) 0.0517(5) Uani d . 1
N N2 0.7029(3) 0.4474(3) 0.04986(13) 0.0552(6) Uani d . 1
H H2 0.7006 0.5398 0.0373 0.066 Uiso calc R 1
C C1 0.2031(3) 0.1139(3) 0.40263(15) 0.0441(6) Uani d . 1
C C2 0.0660(3) 0.1776(3) 0.36274(18) 0.0590(7) Uani d . 1
H H2A 0.0392 0.1775 0.3046 0.071 Uiso calc R 1
C C3 -0.0314(4) 0.2414(4) 0.4094(2) 0.0724(9) Uani d . 1
H H3 -0.1252 0.2837 0.3822 0.087 Uiso calc R 1
C C4 0.0065(4) 0.2443(3) 0.4952(2) 0.0662(8) Uani d . 1
C C5 0.1426(4) 0.1774(4) 0.53405(19) 0.0696(9) Uani d . 1
H H5 0.1682 0.1766 0.5922 0.084 Uiso calc R 1
C C6 0.2422(4) 0.1115(3) 0.48865(17) 0.0594(7) Uani d . 1
H H6 0.3339 0.0662 0.5157 0.071 Uiso calc R 1
C C7 -0.1009(5) 0.3182(4) 0.5454(3) 0.1074(15) Uani d . 1
H H7A -0.1889 0.2456 0.5528 0.161 Uiso calc R 1
H H7B -0.1475 0.4003 0.5160 0.161 Uiso calc R 1
H H7C -0.0343 0.3555 0.5992 0.161 Uiso calc R 1
C C8 0.5006(3) 0.3023(2) 0.34265(14) 0.0402(5) Uani d . 1
C C9 0.4572(3) 0.4162(3) 0.39022(16) 0.0490(6) Uani d . 1
H H9 0.4223 0.3966 0.4394 0.059 Uiso calc R 1
C C10 0.4670(4) 0.5587(3) 0.36314(17) 0.0586(7) Uani d . 1
H H10 0.4375 0.6371 0.3941 0.070 Uiso calc R 1
C C11 0.5198(4) 0.5881(3) 0.29067(18) 0.0556(7) Uani d . 1
H H11 0.5271 0.6860 0.2735 0.067 Uiso calc R 1
C C12 0.5621(3) 0.4720(3) 0.24319(15) 0.0456(6) Uani d . 1
C C13 0.5529(3) 0.3273(3) 0.27041(15) 0.0436(6) Uani d . 1
H H13 0.5821 0.2482 0.2398 0.052 Uiso calc R 1
C C14 0.6171(4) 0.5048(3) 0.16637(17) 0.0561(7) Uani d . 1
H H14 0.6267 0.6038 0.1511 0.067 Uiso calc R 1
C C15 0.7562(3) 0.3479(3) 0.00070(15) 0.0499(6) Uani d . 1
C C16 0.8136(3) 0.4061(3) -0.07367(14) 0.0481(6) Uani d . 1
C C17 0.8594(4) 0.2986(3) -0.12588(17) 0.0594(7) Uani d . 1
H H17 0.8505 0.1980 -0.1132 0.071 Uiso calc R 1
C C18 0.9169(4) 0.3369(4) -0.19512(18) 0.0698(8) Uani d . 1
H H18 0.9472 0.2634 -0.2290 0.084 Uiso calc R 1
C C19 0.9292(4) 0.4849(4) -0.21402(18) 0.0686(8) Uani d . 1
H H19 0.9674 0.5111 -0.2614 0.082 Uiso calc R 1
C C20 0.8865(4) 0.5949(3) -0.16450(16) 0.0601(7) Uani d . 1
H H20 0.8970 0.6950 -0.1778 0.072 Uiso calc R 1
C C21 0.8272(3) 0.5559(3) -0.09409(15) 0.0488(6) Uani d . 1
C C22 0.8062(5) 0.8166(4) -0.0592(2) 0.0806(10) Uani d . 1
H H22A 0.9218 0.8458 -0.0568 0.121 Uiso calc R 1
H H22B 0.7702 0.8766 -0.0179 0.121 Uiso calc R 1
H H22C 0.7421 0.8320 -0.1140 0.121 Uiso calc R 1
O O6 0.8271(4) 1.0862(3) 0.16490(17) 0.1155(10) Uani d U 1
H H6A 0.7737 1.1444 0.1353 0.173 Uiso calc R 1
O O7 0.7669(4) 0.8973(4) 0.2356(2) 0.1291(11) Uani d U 1
C C23 0.7306(4) 0.9733(3) 0.1751(2) 0.0699(8) Uani d DU 1
C C24 0.5646(5) 0.9565(5) 0.1229(3) 0.1108(14) Uani d DU 1
H H24A 0.5576 0.8821 0.0780 0.166 Uiso calc R 1
H H24B 0.5396 1.0511 0.1002 0.166 Uiso calc R 1
H H24C 0.4862 0.9252 0.1559 0.166 Uiso calc R 1

loop_
_atom_site_aniso_label
_atom_site_aniso_U_11
_atom_site_aniso_U_22
_atom_site_aniso_U_33
_atom_site_aniso_U_12
_atom_site_aniso_U_13
_atom_site_aniso_U_23
S1 0.0634(5) 0.0372(3) 0.0503(4) 0.0070(3) 0.0211(3) 0.0057(3)
O1 0.0921(16) 0.0392(10) 0.0937(15) 0.0180(10) 0.0372(12) 0.0179(10)
O2 0.0830(14) 0.0603(12) 0.0452(10) 0.0002(10) 0.0181(9) -0.0058(8)
O3 0.0520(10) 0.0443(9) 0.0502(10) 0.0116(8) 0.0190(8) 0.0132(7)
O4 0.0967(16) 0.0602(13) 0.0525(11) 0.0007(11) 0.0281(11) 0.0078(9)
O5 0.0761(13) 0.0592(11) 0.0498(10) 0.0108(9) 0.0278(9) 0.0123(8)
N1 0.0532(13) 0.0609(14) 0.0456(12) 0.0021(10) 0.0211(10) 0.0130(10)
N2 0.0651(15) 0.0614(14) 0.0475(12) 0.0085(11) 0.0279(11) 0.0161(10)
C1 0.0485(14) 0.0405(13) 0.0445(13) -0.0004(10) 0.0148(11) 0.0061(10)
C2 0.0533(17) 0.0729(18) 0.0527(16) 0.0074(14) 0.0136(13) 0.0166(13)
C3 0.0547(18) 0.085(2) 0.088(2) 0.0184(16) 0.0304(17) 0.0226(18)
C4 0.066(2) 0.0564(17) 0.085(2) -0.0054(14) 0.0408(17) -0.0003(15)
C5 0.082(2) 0.080(2) 0.0466(16) -0.0119(17) 0.0249(15) -0.0056(14)
C6 0.0608(18) 0.0706(19) 0.0470(15) 0.0082(14) 0.0111(13) 0.0106(13)
C7 0.117(3) 0.097(3) 0.133(4) 0.008(2) 0.087(3) -0.009(2)
C8 0.0428(13) 0.0360(12) 0.0445(13) 0.0063(10) 0.0140(10) 0.0065(9)
C9 0.0604(16) 0.0464(14) 0.0457(14) 0.0052(12) 0.0243(12) 0.0006(11)
C10 0.082(2) 0.0419(14) 0.0608(17) 0.0088(13) 0.0353(15) -0.0036(12)
C11 0.0715(19) 0.0368(13) 0.0646(17) 0.0055(12) 0.0276(14) 0.0089(11)
C12 0.0472(14) 0.0458(14) 0.0476(14) 0.0034(11) 0.0183(11) 0.0080(10)
C13 0.0455(14) 0.0446(13) 0.0458(13) 0.0089(11) 0.0191(11) 0.0036(10)
C14 0.0644(18) 0.0526(15) 0.0584(16) 0.0046(13) 0.0279(14) 0.0151(13)
C15 0.0496(15) 0.0588(16) 0.0399(13) -0.0018(12) 0.0098(11) 0.0075(11)
C16 0.0426(14) 0.0648(17) 0.0360(13) -0.0001(12) 0.0086(10) 0.0054(11)
C17 0.0655(18) 0.0654(18) 0.0480(15) 0.0027(14) 0.0161(13) 0.0021(13)
C18 0.080(2) 0.087(2) 0.0469(16) 0.0073(17) 0.0255(15) -0.0070(15)
C19 0.077(2) 0.088(2) 0.0443(15) -0.0035(17) 0.0265(15) 0.0063(15)
C20 0.0649(18) 0.0735(19) 0.0432(15) -0.0010(15) 0.0170(13) 0.0118(13)
C21 0.0435(14) 0.0645(17) 0.0380(13) 0.0024(12) 0.0088(11) 0.0095(11)
C22 0.116(3) 0.065(2) 0.074(2) 0.0226(19) 0.041(2) 0.0190(16)
O6 0.106(2) 0.125(2) 0.0957(19) -0.0353(17) -0.0082(15) 0.0534(17)
O7 0.144(3) 0.112(2) 0.131(3) 0.006(2) 0.024(2) 0.051(2)
C23 0.086(2) 0.0551(17) 0.0695(19) 0.0055(16) 0.0192(17) 0.0157(15)
C24 0.109(3) 0.116(3) 0.098(3) -0.019(3) 0.014(2) 0.014(2)

loop_
_atom_type_symbol
_atom_type_description
_atom_type_scat_dispersion_real
_atom_type_scat_dispersion_imag
_atom_type_scat_source
C C 0.0033 0.0016 'International Tables Vol C Tables 4.2.6.8 and 6.1.1.4'
H H 0.0000 0.0000 'International Tables Vol C Tables 4.2.6.8 and 6.1.1.4'
N N 0.0061 0.0033 'International Tables Vol C Tables 4.2.6.8 and 6.1.1.4'
O O 0.0106 0.0060 'International Tables Vol C Tables 4.2.6.8 and 6.1.1.4'
S S 0.1246 0.1234 'International Tables Vol C Tables 4.2.6.8 and 6.1.1.4'

loop_
_geom_angle_atom_site_label_1
_geom_angle_atom_site_label_2
_geom_angle_atom_site_label_3
_geom_angle
O1 S1 O2 120.45(13)
O1 S1 O3 102.46(12)
O2 S1 O3 109.03(11)
O1 S1 C1 110.35(12)
O2 S1 C1 109.72(12)
O3 S1 C1 103.24(10)
C8 O3 S1 118.29(15)
C21 O5 C22 119.3(2)
C14 N1 N2 115.7(2)
C15 N2 N1 120.0(2)
C15 N2 H2 120.0
N1 N2 H2 120.0
C2 C1 C6 120.7(2)
C2 C1 S1 120.13(19)
C6 C1 S1 119.2(2)
C1 C2 C3 119.4(3)
C1 C2 H2A 120.3
C3 C2 H2A 120.3
C4 C3 C2 121.4(3)
C4 C3 H3 119.3
C2 C3 H3 119.3
C3 C4 C5 118.4(3)
C3 C4 C7 120.5(3)
C5 C4 C7 121.1(3)
C4 C5 C6 121.4(3)
C4 C5 H5 119.3
C6 C5 H5 119.3
C1 C6 C5 118.7(3)
C1 C6 H6 120.6
C5 C6 H6 120.6
C4 C7 H7A 109.5
C4 C7 H7B 109.5
H7A C7 H7B 109.5
C4 C7 H7C 109.5
H7A C7 H7C 109.5
H7B C7 H7C 109.5
C13 C8 C9 122.4(2)
C13 C8 O3 118.62(19)
C9 C8 O3 118.8(2)
C10 C9 C8 118.1(2)
C10 C9 H9 121.0
C8 C9 H9 121.0
C9 C10 C11 121.1(2)
C9 C10 H10 119.5
C11 C10 H10 119.5
C10 C11 C12 120.1(2)
C10 C11 H11 119.9
C12 C11 H11 119.9
C13 C12 C11 119.1(2)
C13 C12 C14 121.4(2)
C11 C12 C14 119.5(2)
C8 C13 C12 119.2(2)
C8 C13 H13 120.4
C12 C13 H13 120.4
N1 C14 C12 121.5(2)
N1 C14 H14 119.3
C12 C14 H14 119.3
O4 C15 N2 121.8(2)
O4 C15 C16 120.9(2)
N2 C15 C16 117.2(2)
C17 C16 C21 118.1(2)
C17 C16 C15 115.8(2)
C21 C16 C15 126.1(2)
C18 C17 C16 121.8(3)
C18 C17 H17 119.1
C16 C17 H17 119.1
C17 C18 C19 119.2(3)
C17 C18 H18 120.4
C19 C18 H18 120.4
C20 C19 C18 121.3(3)
C20 C19 H19 119.4
C18 C19 H19 119.4
C19 C20 C21 119.6(3)
C19 C20 H20 120.2
C21 C20 H20 120.2
O5 C21 C20 121.7(2)
O5 C21 C16 118.2(2)
C20 C21 C16 120.1(2)
O5 C22 H22A 109.5
O5 C22 H22B 109.5
H22A C22 H22B 109.5
O5 C22 H22C 109.5
H22A C22 H22C 109.5
H22B C22 H22C 109.5
C23 O6 H6A 109.5
O7 C23 O6 120.8(3)
O7 C23 C24 121.0(4)
O6 C23 C24 117.1(3)
C23 C24 H24A 109.5
C23 C24 H24B 109.5
H24A C24 H24B 109.5
C23 C24 H24C 109.5
H24A C24 H24C 109.5
H24B C24 H24C 109.5

loop_
_geom_bond_atom_site_label_1
_geom_bond_atom_site_label_2
_geom_bond_distance
S1 O1 1.4130(19)
S1 O2 1.417(2)
S1 O3 1.5953(19)
S1 C1 1.747(2)
O3 C8 1.412(3)
O4 C15 1.225(3)
O5 C21 1.364(3)
O5 C22 1.426(3)
N1 C14 1.265(3)
N1 N2 1.371(3)
N2 C15 1.343(3)
N2 H2 0.8600
C1 C2 1.368(4)
C1 C6 1.377(4)
C2 C3 1.371(4)
C2 H2A 0.9300
C3 C4 1.370(4)
C3 H3 0.9300
C4 C5 1.372(4)
C4 C7 1.513(4)
C5 C6 1.380(4)
C5 H5 0.9300
C6 H6 0.9300
C7 H7A 0.9600
C7 H7B 0.9600
C7 H7C 0.9600
C8 C13 1.365(3)
C8 C9 1.377(3)
C9 C10 1.366(3)
C9 H9 0.9300
C10 C11 1.378(4)
C10 H10 0.9300
C11 C12 1.388(3)
C11 H11 0.9300
C12 C13 1.386(3)
C12 C14 1.459(3)
C13 H13 0.9300
C14 H14 0.9300
C15 C16 1.496(3)
C16 C17 1.392(4)
C16 C21 1.393(3)
C17 C18 1.366(4)
C17 H17 0.9300
C18 C19 1.370(4)
C18 H18 0.9300
C19 C20 1.369(4)
C19 H19 0.9300
C20 C21 1.392(3)
C20 H20 0.9300
C22 H22A 0.9600
C22 H22B 0.9600
C22 H22C 0.9600
O6 C23 1.266(4)
O6 H6A 0.8200
O7 C23 1.223(4)
C23 C24 1.444(5)
C24 H24A 0.9600
C24 H24B 0.9600
C24 H24C 0.9600

loop_
_geom_hbond_atom_site_label_D
_geom_hbond_atom_site_label_H
_geom_hbond_atom_site_label_A
_geom_hbond_site_symmetry_A
_geom_hbond_distance_DH
_geom_hbond_distance_HA
_geom_hbond_distance_DA
_geom_hbond_angle_DHA
_geom_hbond_publ_flag
N2 H2 O5 . 0.86 1.93 2.616(3) 135 yes
O6 H6A O4 1_565 0.82 2.06 2.709(3) 136 yes
C10 H10 O1 1_565 0.93 2.49 3.239(3) 137 yes
C6 H6 O1 2_656 0.93 2.56 3.382(4) 148 yes
C7 H7A O1 2_556 0.96 2.54 3.460(4) 160 yes

loop_
_geom_torsion_atom_site_label_1
_geom_torsion_atom_site_label_2
_geom_torsion_atom_site_label_3
_geom_torsion_atom_site_label_4
_geom_torsion
O1 S1 O3 C8 172.78(16)
O2 S1 O3 C8 44.08(18)
C1 S1 O3 C8 -72.52(17)
C14 N1 N2 C15 174.3(2)
O1 S1 C1 C2 -139.9(2)
O2 S1 C1 C2 -4.9(3)
O3 S1 C1 C2 111.2(2)
O1 S1 C1 C6 43.0(2)
O2 S1 C1 C6 178.0(2)
O3 S1 C1 C6 -65.9(2)
C6 C1 C2 C3 1.0(4)
S1 C1 C2 C3 -176.0(2)
C1 C2 C3 C4 0.7(5)
C2 C3 C4 C5 -1.9(5)
C2 C3 C4 C7 178.8(3)
C3 C4 C5 C6 1.5(5)
C7 C4 C5 C6 -179.2(3)
C2 C1 C6 C5 -1.5(4)
S1 C1 C6 C5 175.6(2)
C4 C5 C6 C1 0.2(4)
S1 O3 C8 C13 -92.7(2)
S1 O3 C8 C9 91.5(2)
C13 C8 C9 C10 0.3(4)
O3 C8 C9 C10 175.9(2)
C8 C9 C10 C11 -0.4(4)
C9 C10 C11 C12 0.8(5)
C10 C11 C12 C13 -1.0(4)
C10 C11 C12 C14 179.7(3)
C9 C8 C13 C12 -0.4(4)
O3 C8 C13 C12 -176.1(2)
C11 C12 C13 C8 0.8(4)
C14 C12 C13 C8 -179.9(2)
N2 N1 C14 C12 -179.7(2)
C13 C12 C14 N1 2.9(4)
C11 C12 C14 N1 -177.9(3)
N1 N2 C15 O4 0.7(4)
N1 N2 C15 C16 -178.6(2)
O4 C15 C16 C17 4.2(4)
N2 C15 C16 C17 -176.6(2)
O4 C15 C16 C21 -174.9(2)
N2 C15 C16 C21 4.4(4)
C21 C16 C17 C18 0.3(4)
C15 C16 C17 C18 -178.8(3)
C16 C17 C18 C19 -0.3(5)
C17 C18 C19 C20 0.6(5)
C18 C19 C20 C21 -0.8(5)
C22 O5 C21 C20 -3.2(4)
C22 O5 C21 C16 175.9(3)
C19 C20 C21 O5 179.9(3)
C19 C20 C21 C16 0.8(4)
C17 C16 C21 O5 -179.7(2)
C15 C16 C21 O5 -0.7(4)
C17 C16 C21 C20 -0.6(4)
C15 C16 C21 C20 178.5(2)

loop_
_cod_related_entry_id
_cod_related_entry_database
_cod_related_entry_code
1 ChemSpider 30655108
